data_7032603
loop_
_publ_author_name
'Dim\'e, Abdou K D'
'Devillers, Charles H.'
'Cattey, H\'el\`ene'
'Lucas, Dominique'

_publ_section_title
;
 Versatile redox reactivity of triaryl-meso-substituted Ni(ii) porphyrin.
;
_journal_issue 39
_journal_name_full 'Dalton transactions (Cambridge, England : 2003)'
_journal_page_first 14554
_journal_page_last 14564
_journal_paper_doi 10.1039/c4dt00221k
_journal_volume 43
_journal_year 2014
_chemical_formula_moiety 'C40 H27 Cl N4 Ni, C6 H14'
_chemical_formula_sum 'C46 H41 Cl N4 Ni'
_chemical_formula_weight 743.99
_space_group_crystal_system triclinic
_space_group_IT_number 2
_space_group_name_Hall '-P 1'
_space_group_name_H-M_alt 'P -1'
_symmetry_space_group_name_Hall '-P 1'
_symmetry_space_group_name_H-M 'P -1'
_atom_sites_solution_hydrogens mixed
_audit_creation_method SHELXL-97
_cell_angle_alpha 109.8120(10)
_cell_angle_beta 106.495(2)
_cell_angle_gamma 100.456(2)
_cell_formula_units_Z 2
_cell_length_a 11.3951(3)
_cell_length_b 13.5257(5)
_cell_length_c 13.7389(5)
_cell_measurement_reflns_used 22348
_cell_measurement_temperature 115(2)
_cell_measurement_theta_max 27.485
_cell_measurement_theta_min 0.998
_cell_volume 1817.43(11)
_computing_cell_refinement 'DENZO-SMN (Otwinowski & Minor, 1997)'
_computing_data_collection 'KappaCCD Server Software (Nonius,1998)'
_computing_data_reduction 'DENZO-SMN (Otwinowski & Minor, 1997)'
_computing_molecular_graphics 'ORTEP-3 (Farrugia, 1997)'
_computing_publication_material 'WinGX (Farrugia, 2012)'
_computing_structure_refinement 'SHELXL-97 (Sheldrick, 2008)'
_computing_structure_solution 'SIR92 (Altomare, 1993)'
_diffrn_ambient_temperature 115(2)
_diffrn_measured_fraction_theta_full 0.989
_diffrn_measured_fraction_theta_max 0.982
_diffrn_measurement_device_type KappaCCD
_diffrn_measurement_method '\f scans (\k = 0) + additional \w scans'
_diffrn_radiation_monochromator graphite
_diffrn_radiation_source 'fine-focus sealed tube'
_diffrn_radiation_type MoK\a
_diffrn_radiation_wavelength 0.71073
_diffrn_reflns_av_R_equivalents 0.0413
_diffrn_reflns_av_unetI/netI 0.0502
_diffrn_reflns_Laue_measured_fraction_full 0.989
_diffrn_reflns_Laue_measured_fraction_max 0.982
_diffrn_reflns_limit_h_max 14
_diffrn_reflns_limit_h_min -14
_diffrn_reflns_limit_k_max 17
_diffrn_reflns_limit_k_min -17
_diffrn_reflns_limit_l_max 17
_diffrn_reflns_limit_l_min -17
_diffrn_reflns_number 15454
_diffrn_reflns_point_group_measured_fraction_full 0.989
_diffrn_reflns_point_group_measured_fraction_max 0.982
_diffrn_reflns_theta_full 25.242
_diffrn_reflns_theta_max 27.514
_diffrn_reflns_theta_min 2.595
_diffrn_standards_number 0
_exptl_absorpt_coefficient_mu 0.647
_exptl_absorpt_correction_type none
_exptl_crystal_colour 'light red'
_exptl_crystal_density_diffrn 1.360
_exptl_crystal_density_method 'not measured'
_exptl_crystal_description prism
_exptl_crystal_F_000 780
_exptl_crystal_size_max 0.175
_exptl_crystal_size_mid 0.150
_exptl_crystal_size_min 0.150
_refine_diff_density_max 0.680
_refine_diff_density_min -0.528
_refine_diff_density_rms 0.084
_refine_ls_extinction_method none
_refine_ls_goodness_of_fit_ref 1.129
_refine_ls_hydrogen_treatment constr
_refine_ls_matrix_type full
_refine_ls_number_parameters 473
_refine_ls_number_reflns 8223
_refine_ls_number_restraints 0
_refine_ls_restrained_S_all 1.129
_refine_ls_R_factor_all 0.0844
_refine_ls_R_factor_gt 0.0617
_refine_ls_shift/su_max 0.000
_refine_ls_shift/su_mean 0.000
_refine_ls_structure_factor_coef Fsqd
_refine_ls_weighting_details 'w=1/[\s^2^(Fo^2^)+(0.0332P)^2^+4.5084P] where P=(Fo^2^+2Fc^2^)/3'
_refine_ls_weighting_scheme calc
_refine_ls_wR_factor_gt 0.1331
_refine_ls_wR_factor_ref 0.1470
_reflns_Friedel_coverage 0.000
_reflns_number_gt 6505
_reflns_number_total 8223
_reflns_threshold_expression 'I > 2\s(I)'
_cod_data_source_file c4dt00221k2.cif
_cod_data_source_block 1202cd25_1-Ni-Cl
_cod_depositor_comments 'Adding full bibliography for 7032602--7032605.cif.'
_cod_database_code 7032603

loop_
_space_group_symop_operation_xyz
'x, y, z'
'-x, -y, -z'

loop_
_atom_site_label
_atom_site_type_symbol
_atom_site_fract_x
_atom_site_fract_y
_atom_site_fract_z
_atom_site_U_iso_or_equiv
_atom_site_adp_type
_atom_site_occupancy
_atom_site_symmetry_multiplicity
_atom_site_calc_flag
_atom_site_refinement_flags_posn
_atom_site_refinement_flags_adp
Ni Ni 0.39066(4) 0.31658(3) 0.44715(3) 0.02089(12) Uani 1 1 d . .
Cl Cl 0.49610(9) 0.65900(8) 0.80438(7) 0.0343(2) Uani 1 1 d . .
N1 N 0.5086(3) 0.3720(2) 0.6011(2) 0.0226(6) Uani 1 1 d . .
N2 N 0.4661(2) 0.1979(2) 0.4054(2) 0.0221(6) Uani 1 1 d . .
N3 N 0.2650(2) 0.2551(2) 0.2959(2) 0.0214(5) Uani 1 1 d . .
N4 N 0.3226(2) 0.4410(2) 0.4863(2) 0.0217(5) Uani 1 1 d . .
C1 C 0.5216(3) 0.4654(3) 0.6913(3) 0.0257(7) Uani 1 1 d . .
C2 C 0.6048(4) 0.4703(3) 0.7929(3) 0.0348(8) Uani 1 1 d . .
H2 H 0.6267 0.5247 0.8639 0.042 Uiso 1 1 calc R U
C3 C 0.6461(4) 0.3809(3) 0.7668(3) 0.0340(8) Uani 1 1 d . .
H3 H 0.7006 0.3614 0.8167 0.041 Uiso 1 1 calc R U
C4 C 0.5903(3) 0.3217(3) 0.6481(3) 0.0266(7) Uani 1 1 d . .
C5 C 0.6236(3) 0.2331(3) 0.5886(3) 0.0251(7) Uani 1 1 d . .
C6 C 0.5694(3) 0.1809(3) 0.4730(3) 0.0238(7) Uani 1 1 d . .
C7 C 0.6159(3) 0.1030(3) 0.4066(3) 0.0282(7) Uani 1 1 d . .
H7 H 0.6857 0.0798 0.4329 0.034 Uiso 1 1 calc R U
C8 C 0.5398(3) 0.0695(3) 0.2989(3) 0.0275(7) Uani 1 1 d . .
H8 H 0.5477 0.0196 0.2369 0.033 Uiso 1 1 calc R U
C9 C 0.4441(3) 0.1256(3) 0.2983(3) 0.0248(7) Uani 1 1 d . .
C10 C 0.3404(3) 0.1036(3) 0.2034(3) 0.0251(7) Uani 1 1 d . .
C11 C 0.2515(3) 0.1608(3) 0.2069(3) 0.0242(7) Uani 1 1 d . .
C12 C 0.1332(3) 0.1305(3) 0.1150(3) 0.0285(7) Uani 1 1 d . .
H12 H 0.1022 0.0688 0.0474 0.034 Uiso 1 1 calc R U
C13 C 0.0755(3) 0.2080(3) 0.1450(3) 0.0276(7) Uani 1 1 d . .
H13 H -0.0032 0.2097 0.1025 0.033 Uiso 1 1 calc R U
C14 C 0.1594(3) 0.2878(3) 0.2553(3) 0.0246(7) Uani 1 1 d . .
C15 C 0.1412(3) 0.3876(3) 0.3098(3) 0.0229(6) Uani 1 1 d . .
C16 C 0.2237(3) 0.4616(3) 0.4170(3) 0.0230(6) Uani 1 1 d . .
C17 C 0.2149(3) 0.5690(3) 0.4747(3) 0.0254(7) Uani 1 1 d . .
H17 H 0.1575 0.6020 0.4455 0.030 Uiso 1 1 calc R U
C18 C 0.3040(3) 0.6130(3) 0.5777(3) 0.0258(7) Uani 1 1 d . .
H18 H 0.3202 0.6820 0.6335 0.031 Uiso 1 1 calc R U
C19 C 0.3701(3) 0.5335(3) 0.5860(3) 0.0229(6) Uani 1 1 d . .
C20 C 0.4604(3) 0.5427(3) 0.6822(3) 0.0258(7) Uani 1 1 d . .
C21 C 0.7272(3) 0.1966(3) 0.6488(3) 0.0268(7) Uani 1 1 d . .
C22 C 0.7069(3) 0.0865(3) 0.6331(3) 0.0297(7) Uani 1 1 d . .
H22 H 0.6266 0.0349 0.5872 0.036 Uiso 1 1 calc R U
C23 C 0.8058(4) 0.0534(3) 0.6855(3) 0.0318(8) Uani 1 1 d . .
H23 H 0.7911 -0.0206 0.6731 0.038 Uiso 1 1 calc R U
C24 C 0.9261(3) 0.1286(3) 0.7560(3) 0.0324(8) Uani 1 1 d . .
C25 C 0.9456(3) 0.2382(3) 0.7726(3) 0.0329(8) Uani 1 1 d . .
H25 H 1.0252 0.2900 0.8206 0.039 Uiso 1 1 calc R U
C26 C 0.8486(3) 0.2721(3) 0.7188(3) 0.0304(7) Uani 1 1 d . .
H26 H 0.8646 0.3457 0.7295 0.036 Uiso 1 1 calc R U
C27 C 1.0340(4) 0.0923(4) 0.8128(4) 0.0447(10) Uani 1 1 d . .
H27A H 1.0835 0.0741 0.7671 0.067 Uiso 1 1 calc R U
H27B H 0.9983 0.0287 0.8236 0.067 Uiso 1 1 calc R U
H27C H 1.0884 0.1512 0.8838 0.067 Uiso 1 1 calc R U
C28 C 0.3221(3) 0.0149(3) 0.0941(3) 0.0275(7) Uani 1 1 d . .
C29 C 0.3163(4) 0.0414(3) 0.0038(3) 0.0339(8) Uani 1 1 d . .
H29 H 0.3245 0.1138 0.0122 0.041 Uiso 1 1 calc R U
C30 C 0.2982(4) -0.0394(4) -0.0993(3) 0.0408(9) Uani 1 1 d . .
H30 H 0.2931 -0.0211 -0.1595 0.049 Uiso 1 1 calc R U
C31 C 0.2878(4) -0.1472(4) -0.1116(3) 0.0449(11) Uani 1 1 d . .
H31 H 0.2765 -0.2013 -0.1799 0.054 Uiso 1 1 calc R U
C32 C 0.2945(4) -0.1736(3) -0.0223(3) 0.0410(10) Uani 1 1 d . .
H32 H 0.2889 -0.2456 -0.0305 0.049 Uiso 1 1 calc R U
C33 C 0.3093(4) -0.0944(3) 0.0800(3) 0.0344(8) Uani 1 1 d . .
H33 H 0.3107 -0.1140 0.1389 0.041 Uiso 1 1 calc R U
C34 C 0.0315(3) 0.4178(3) 0.2506(3) 0.0241(7) Uani 1 1 d . .
C35 C 0.0168(3) 0.4245(3) 0.1490(3) 0.0283(7) Uani 1 1 d . .
H35 H 0.0767 0.4097 0.1166 0.034 Uiso 1 1 calc R U
C36 C -0.0857(3) 0.4528(3) 0.0957(3) 0.0312(8) Uani 1 1 d . .
H36 H -0.0946 0.4552 0.0272 0.037 Uiso 1 1 calc R U
C37 C -0.1756(3) 0.4778(3) 0.1425(3) 0.0296(7) Uani 1 1 d . .
C38 C -0.1609(3) 0.4721(3) 0.2438(3) 0.0290(7) Uani 1 1 d . .
H38 H -0.2199 0.4887 0.2766 0.035 Uiso 1 1 calc R U
C39 C -0.0597(3) 0.4421(3) 0.2970(3) 0.0258(7) Uani 1 1 d . .
H39 H -0.0524 0.4381 0.3646 0.031 Uiso 1 1 calc R U
C40 C -0.2890(4) 0.5067(3) 0.0830(3) 0.0375(9) Uani 1 1 d . .
H40A H -0.3378 0.5252 0.1293 0.056 Uiso 1 1 calc R U
H40B H -0.3426 0.4445 0.0141 0.056 Uiso 1 1 calc R U
H40C H -0.2584 0.5687 0.0678 0.056 Uiso 1 1 calc R U
C41 C -0.0476(6) 0.1904(5) 0.3941(5) 0.0726(16) Uani 1 1 d . .
H41A H -0.0040 0.1792 0.3428 0.109 Uiso 1 1 calc R U
H41B H -0.1005 0.2361 0.3820 0.109 Uiso 1 1 calc R U
H41C H -0.1005 0.1204 0.3825 0.109 Uiso 1 1 calc R U
C42 C 0.0503(5) 0.2463(4) 0.5122(4) 0.0600(13) Uani 1 1 d . .
H42A H 0.0051 0.2609 0.5631 0.072 Uiso 1 1 calc R U
H42B H 0.1028 0.3170 0.5229 0.072 Uiso 1 1 calc R U
C43 C 0.1378(5) 0.1810(4) 0.5428(5) 0.0653(15) Uani 1 1 d . .
H43A H 0.1868 0.1704 0.4948 0.078 Uiso 1 1 calc R U
H43B H 0.0851 0.1087 0.5277 0.078 Uiso 1 1 calc R U
C44 C 0.2313(5) 0.2340(4) 0.6637(4) 0.0554(12) Uani 1 1 d . .
H44A H 0.2869 0.3045 0.6771 0.066 Uiso 1 1 calc R U
H44B H 0.1821 0.2490 0.7112 0.066 Uiso 1 1 calc R U
C45 C 0.3157(5) 0.1681(4) 0.6997(6) 0.0751(18) Uani 1 1 d . .
H45A H 0.2614 0.0947 0.6802 0.090 Uiso 1 1 calc R U
H45B H 0.3726 0.1600 0.6587 0.090 Uiso 1 1 calc R U
C46 C 0.3958(5) 0.2201(5) 0.8231(6) 0.0788(19) Uani 1 1 d . .
H46A H 0.4514 0.2921 0.8429 0.118 Uiso 1 1 calc R U
H46B H 0.4468 0.1747 0.8404 0.118 Uiso 1 1 calc R U
H46C H 0.3402 0.2267 0.8644 0.118 Uiso 1 1 calc R U

loop_
_atom_site_aniso_label
_atom_site_aniso_U_11
_atom_site_aniso_U_22
_atom_site_aniso_U_33
_atom_site_aniso_U_23
_atom_site_aniso_U_13
_atom_site_aniso_U_12
Ni 0.0214(2) 0.0200(2) 0.0187(2) 0.00523(16) 0.00694(16) 0.00663(16)
Cl 0.0370(5) 0.0299(5) 0.0262(4) 0.0035(4) 0.0093(4) 0.0082(4)
N1 0.0233(13) 0.0229(14) 0.0200(13) 0.0077(11) 0.0069(11) 0.0077(11)
N2 0.0219(13) 0.0187(13) 0.0225(14) 0.0054(11) 0.0082(11) 0.0050(11)
N3 0.0215(13) 0.0184(13) 0.0207(13) 0.0044(11) 0.0078(11) 0.0052(11)
N4 0.0213(13) 0.0214(13) 0.0192(13) 0.0052(11) 0.0071(11) 0.0061(11)
C1 0.0237(16) 0.0275(17) 0.0201(16) 0.0053(14) 0.0072(13) 0.0054(13)
C2 0.041(2) 0.039(2) 0.0207(17) 0.0074(16) 0.0099(15) 0.0169(17)
C3 0.037(2) 0.041(2) 0.0217(17) 0.0114(16) 0.0065(15) 0.0169(17)
C4 0.0247(16) 0.0298(18) 0.0227(17) 0.0098(14) 0.0068(13) 0.0079(14)
C5 0.0231(16) 0.0227(16) 0.0286(17) 0.0112(14) 0.0082(13) 0.0066(13)
C6 0.0226(15) 0.0194(15) 0.0278(17) 0.0096(13) 0.0081(13) 0.0052(12)
C7 0.0253(16) 0.0261(17) 0.0314(18) 0.0093(15) 0.0100(14) 0.0099(14)
C8 0.0288(17) 0.0247(17) 0.0293(18) 0.0079(14) 0.0133(14) 0.0112(14)
C9 0.0252(16) 0.0197(16) 0.0248(17) 0.0034(13) 0.0107(13) 0.0055(13)
C10 0.0269(16) 0.0191(16) 0.0263(17) 0.0072(13) 0.0105(14) 0.0040(13)
C11 0.0252(16) 0.0221(16) 0.0191(15) 0.0050(13) 0.0059(13) 0.0038(13)
C12 0.0260(17) 0.0256(17) 0.0242(17) 0.0038(14) 0.0056(14) 0.0048(14)
C13 0.0234(16) 0.0273(18) 0.0237(17) 0.0055(14) 0.0039(13) 0.0066(14)
C14 0.0231(16) 0.0256(17) 0.0229(16) 0.0080(14) 0.0088(13) 0.0063(13)
C15 0.0236(15) 0.0244(16) 0.0220(16) 0.0099(13) 0.0088(13) 0.0096(13)
C16 0.0267(16) 0.0224(16) 0.0226(16) 0.0092(13) 0.0124(13) 0.0091(13)
C17 0.0276(16) 0.0223(16) 0.0275(17) 0.0086(14) 0.0123(14) 0.0104(13)
C18 0.0289(17) 0.0231(17) 0.0246(17) 0.0082(14) 0.0112(14) 0.0072(13)
C19 0.0245(16) 0.0206(16) 0.0219(16) 0.0045(13) 0.0119(13) 0.0060(13)
C20 0.0273(16) 0.0217(16) 0.0237(17) 0.0039(13) 0.0113(14) 0.0047(13)
C21 0.0272(17) 0.0287(18) 0.0272(17) 0.0147(15) 0.0091(14) 0.0103(14)
C22 0.0255(17) 0.0289(18) 0.0343(19) 0.0152(16) 0.0104(15) 0.0047(14)
C23 0.0369(19) 0.0284(19) 0.038(2) 0.0198(16) 0.0160(16) 0.0131(15)
C24 0.0305(18) 0.041(2) 0.036(2) 0.0240(17) 0.0141(16) 0.0162(16)
C25 0.0254(17) 0.036(2) 0.036(2) 0.0174(17) 0.0071(15) 0.0079(15)
C26 0.0314(18) 0.0242(17) 0.0304(18) 0.0100(15) 0.0070(15) 0.0070(14)
C27 0.041(2) 0.046(2) 0.058(3) 0.034(2) 0.015(2) 0.0199(19)
C28 0.0240(16) 0.0306(18) 0.0223(17) 0.0053(14) 0.0059(13) 0.0118(14)
C29 0.0351(19) 0.032(2) 0.0289(19) 0.0053(16) 0.0120(16) 0.0115(16)
C30 0.042(2) 0.048(2) 0.0262(19) 0.0058(18) 0.0146(17) 0.0155(19)
C31 0.037(2) 0.043(2) 0.032(2) -0.0089(18) 0.0106(17) 0.0114(18)
C32 0.039(2) 0.027(2) 0.041(2) -0.0009(17) 0.0099(18) 0.0106(16)
C33 0.0354(19) 0.0261(18) 0.035(2) 0.0061(16) 0.0099(16) 0.0112(15)
C34 0.0239(16) 0.0208(16) 0.0224(16) 0.0059(13) 0.0059(13) 0.0057(13)
C35 0.0294(17) 0.0269(18) 0.0257(17) 0.0082(14) 0.0102(14) 0.0071(14)
C36 0.0352(19) 0.0278(18) 0.0242(17) 0.0103(14) 0.0055(15) 0.0052(15)
C37 0.0287(17) 0.0221(17) 0.0301(18) 0.0082(14) 0.0044(14) 0.0058(14)
C38 0.0269(17) 0.0287(18) 0.0300(18) 0.0089(15) 0.0109(14) 0.0113(14)
C39 0.0267(16) 0.0268(17) 0.0201(16) 0.0080(13) 0.0068(13) 0.0068(14)
C40 0.035(2) 0.037(2) 0.035(2) 0.0153(17) 0.0041(17) 0.0147(17)
C41 0.084(4) 0.061(4) 0.060(3) 0.018(3) 0.034(3) -0.003(3)
C42 0.079(4) 0.042(3) 0.052(3) 0.013(2) 0.030(3) 0.010(3)
C43 0.064(3) 0.044(3) 0.078(4) 0.008(3) 0.043(3) 0.002(2)
C44 0.058(3) 0.035(2) 0.077(4) 0.016(2) 0.039(3) 0.015(2)
C45 0.059(3) 0.040(3) 0.128(6) 0.025(3) 0.047(4) 0.019(2)
C46 0.047(3) 0.047(3) 0.134(6) 0.041(4) 0.017(3) 0.016(2)

loop_
_atom_type_symbol
_atom_type_description
_atom_type_scat_dispersion_real
_atom_type_scat_dispersion_imag
_atom_type_scat_source
C C 0.0033 0.0016 'International Tables Vol C Tables 4.2.6.8 and 6.1.1.4'
H H 0.0000 0.0000 'International Tables Vol C Tables 4.2.6.8 and 6.1.1.4'
N N 0.0061 0.0033 'International Tables Vol C Tables 4.2.6.8 and 6.1.1.4'
Cl Cl 0.1484 0.1585 'International Tables Vol C Tables 4.2.6.8 and 6.1.1.4'
Ni Ni 0.3393 1.1124 'International Tables Vol C Tables 4.2.6.8 and 6.1.1.4'

loop_
_geom_angle_atom_site_label_1
_geom_angle_atom_site_label_2
_geom_angle_atom_site_label_3
_geom_angle
N3 Ni N1 176.12(12)
N3 Ni N2 90.14(11)
N1 Ni N2 89.85(11)
N3 Ni N4 89.82(11)
N1 Ni N4 90.45(11)
N2 Ni N4 176.34(12)
C1 N1 C4 103.9(3)
C1 N1 Ni 128.0(2)
C4 N1 Ni 127.9(2)
C9 N2 C6 104.7(3)
C9 N2 Ni 126.6(2)
C6 N2 Ni 127.6(2)
C11 N3 C14 103.9(3)
C11 N3 Ni 127.6(2)
C14 N3 Ni 128.1(2)
C19 N4 C16 104.4(3)
C19 N4 Ni 127.5(2)
C16 N4 Ni 127.8(2)
C20 C1 N1 123.7(3)
C20 C1 C2 124.9(3)
N1 C1 C2 111.4(3)
C3 C2 C1 107.0(3)
C3 C2 H2 126.5
C1 C2 H2 126.5
C2 C3 C4 107.2(3)
C2 C3 H3 126.4
C4 C3 H3 126.4
C5 C4 N1 125.2(3)
C5 C4 C3 124.1(3)
N1 C4 C3 110.5(3)
C4 C5 C6 121.7(3)
C4 C5 C21 119.9(3)
C6 C5 C21 118.3(3)
N2 C6 C5 125.7(3)
N2 C6 C7 110.4(3)
C5 C6 C7 123.9(3)
C8 C7 C6 107.3(3)
C8 C7 H7 126.3
C6 C7 H7 126.3
C7 C8 C9 106.9(3)
C7 C8 H8 126.6
C9 C8 H8 126.6
N2 C9 C10 125.5(3)
N2 C9 C8 110.5(3)
C10 C9 C8 123.8(3)
C11 C10 C9 121.6(3)
C11 C10 C28 118.7(3)
C9 C10 C28 119.6(3)
N3 C11 C10 125.5(3)
N3 C11 C12 111.0(3)
C10 C11 C12 123.5(3)
C13 C12 C11 107.2(3)
C13 C12 H12 126.4
C11 C12 H12 126.4
C12 C13 C14 106.7(3)
C12 C13 H13 126.7
C14 C13 H13 126.7
C15 C14 N3 124.9(3)
C15 C14 C13 124.1(3)
N3 C14 C13 110.9(3)
C16 C15 C14 122.2(3)
C16 C15 C34 118.7(3)
C14 C15 C34 119.1(3)
C15 C16 N4 125.3(3)
C15 C16 C17 124.6(3)
N4 C16 C17 110.1(3)
C18 C17 C16 107.6(3)
C18 C17 H17 126.2
C16 C17 H17 126.2
C17 C18 C19 107.0(3)
C17 C18 H18 126.5
C19 C18 H18 126.5
C20 C19 N4 123.8(3)
C20 C19 C18 125.1(3)
N4 C19 C18 110.8(3)
C19 C20 C1 125.4(3)
C19 C20 Cl 117.5(3)
C1 C20 Cl 117.1(3)
C22 C21 C26 118.3(3)
C22 C21 C5 121.3(3)
C26 C21 C5 120.3(3)
C23 C22 C21 120.5(3)
C23 C22 H22 119.7
C21 C22 H22 119.7
C24 C23 C22 121.2(3)
C24 C23 H23 119.4
C22 C23 H23 119.4
C25 C24 C23 118.2(3)
C25 C24 C27 120.6(4)
C23 C24 C27 121.2(3)
C24 C25 C26 121.2(3)
C24 C25 H25 119.4
C26 C25 H25 119.4
C25 C26 C21 120.5(3)
C25 C26 H26 119.8
C21 C26 H26 119.8
C24 C27 H27A 109.5
C24 C27 H27B 109.5
H27A C27 H27B 109.5
C24 C27 H27C 109.5
H27A C27 H27C 109.5
H27B C27 H27C 109.5
C29 C28 C33 118.9(3)
C29 C28 C10 119.3(3)
C33 C28 C10 121.7(3)
C28 C29 C30 120.7(4)
C28 C29 H29 119.6
C30 C29 H29 119.6
C31 C30 C29 119.7(4)
C31 C30 H30 120.1
C29 C30 H30 120.1
C32 C31 C30 119.7(4)
C32 C31 H31 120.1
C30 C31 H31 120.1
C31 C32 C33 121.1(4)
C31 C32 H32 119.4
C33 C32 H32 119.4
C32 C33 C28 119.8(4)
C32 C33 H33 120.1
C28 C33 H33 120.1
C35 C34 C39 117.7(3)
C35 C34 C15 121.9(3)
C39 C34 C15 120.4(3)
C36 C35 C34 120.8(3)
C36 C35 H35 119.6
C34 C35 H35 119.6
C35 C36 C37 121.3(3)
C35 C36 H36 119.3
C37 C36 H36 119.3
C38 C37 C36 118.1(3)
C38 C37 C40 120.7(3)
C36 C37 C40 121.2(3)
C37 C38 C39 121.1(3)
C37 C38 H38 119.4
C39 C38 H38 119.4
C38 C39 C34 121.0(3)
C38 C39 H39 119.5
C34 C39 H39 119.5
C37 C40 H40A 109.5
C37 C40 H40B 109.5
H40A C40 H40B 109.5
C37 C40 H40C 109.5
H40A C40 H40C 109.5
H40B C40 H40C 109.5
C42 C41 H41A 109.5
C42 C41 H41B 109.5
H41A C41 H41B 109.5
C42 C41 H41C 109.5
H41A C41 H41C 109.5
H41B C41 H41C 109.5
C41 C42 C43 114.7(5)
C41 C42 H42A 108.6
C43 C42 H42A 108.6
C41 C42 H42B 108.6
C43 C42 H42B 108.6
H42A C42 H42B 107.6
C42 C43 C44 114.8(4)
C42 C43 H43A 108.6
C44 C43 H43A 108.6
C42 C43 H43B 108.6
C44 C43 H43B 108.6
H43A C43 H43B 107.5
C45 C44 C43 116.6(4)
C45 C44 H44A 108.2
C43 C44 H44A 108.2
C45 C44 H44B 108.2
C43 C44 H44B 108.2
H44A C44 H44B 107.3
C46 C45 C44 113.6(4)
C46 C45 H45A 108.9
C44 C45 H45A 108.9
C46 C45 H45B 108.9
C44 C45 H45B 108.9
H45A C45 H45B 107.7
C45 C46 H46A 109.5
C45 C46 H46B 109.5
H46A C46 H46B 109.5
C45 C46 H46C 109.5
H46A C46 H46C 109.5
H46B C46 H46C 109.5

loop_
_geom_bond_atom_site_label_1
_geom_bond_atom_site_label_2
_geom_bond_distance
Ni N3 1.941(3)
Ni N1 1.946(3)
Ni N2 1.950(3)
Ni N4 1.955(3)
Cl C20 1.746(3)
N1 C1 1.384(4)
N1 C4 1.390(4)
N2 C9 1.383(4)
N2 C6 1.387(4)
N3 C11 1.382(4)
N3 C14 1.391(4)
N4 C19 1.381(4)
N4 C16 1.392(4)
C1 C20 1.378(5)
C1 C2 1.419(5)
C2 C3 1.348(5)
C2 H2 0.9300
C3 C4 1.431(5)
C3 H3 0.9300
C4 C5 1.387(5)
C5 C6 1.388(5)
C5 C21 1.502(4)
C6 C7 1.431(5)
C7 C8 1.350(5)
C7 H7 0.9300
C8 C9 1.436(4)
C8 H8 0.9300
C9 C10 1.385(5)
C10 C11 1.383(5)
C10 C28 1.500(5)
C11 C12 1.436(5)
C12 C13 1.346(5)
C12 H12 0.9300
C13 C14 1.438(5)
C13 H13 0.9300
C14 C15 1.390(4)
C15 C16 1.388(5)
C15 C34 1.492(4)
C16 C17 1.438(4)
C17 C18 1.335(5)
C17 H17 0.9300
C18 C19 1.437(4)
C18 H18 0.9300
C19 C20 1.375(5)
C21 C22 1.395(5)
C21 C26 1.395(5)
C22 C23 1.389(5)
C22 H22 0.9300
C23 C24 1.387(5)
C23 H23 0.9300
C24 C25 1.387(5)
C24 C27 1.515(5)
C25 C26 1.389(5)
C25 H25 0.9300
C26 H26 0.9300
C27 H27A 0.9600
C27 H27B 0.9600
C27 H27C 0.9600
C28 C29 1.392(5)
C28 C33 1.399(5)
C29 C30 1.395(5)
C29 H29 0.9300
C30 C31 1.388(6)
C30 H30 0.9300
C31 C32 1.376(6)
C31 H31 0.9300
C32 C33 1.389(5)
C32 H32 0.9300
C33 H33 0.9300
C34 C35 1.395(5)
C34 C39 1.397(5)
C35 C36 1.384(5)
C35 H35 0.9300
C36 C37 1.389(5)
C36 H36 0.9300
C37 C38 1.384(5)
C37 C40 1.513(5)
C38 C39 1.386(5)
C38 H38 0.9300
C39 H39 0.9300
C40 H40A 0.9600
C40 H40B 0.9600
C40 H40C 0.9600
C41 C42 1.511(7)
C41 H41A 0.9600
C41 H41B 0.9600
C41 H41C 0.9600
C42 C43 1.511(7)
C42 H42A 0.9700
C42 H42B 0.9700
C43 C44 1.523(7)
C43 H43A 0.9700
C43 H43B 0.9700
C44 C45 1.518(7)
C44 H44A 0.9700
C44 H44B 0.9700
C45 C46 1.511(9)
C45 H45A 0.9700
C45 H45B 0.9700
C46 H46A 0.9600
C46 H46B 0.9600
C46 H46C 0.9600
